data_1570095
loop_
_publ_author_name
'Tan, Yi Zhen'
'Wu, Xiangyang'
'Lu, Yunpeng'
'Chiba, Shunsuke'
'Yeow, Edwin K. L.'

_publ_section_title
;
 Towards catalytic redox-active iridium polypyridyl complex by in situ
 photosubstitution
;
_journal_issue 1
_journal_name_full 'Catalysis Science &amp; Technology'
_journal_page_first 66
_journal_page_last 75
_journal_paper_doi 10.1039/D3CY00942D
_journal_volume 14
_journal_year 2024
_chemical_formula_sum 'C53 H52 F10 Ir N5 O4'
_chemical_formula_weight 1205.19
_space_group_crystal_system orthorhombic
_space_group_IT_number 60
_space_group_name_Hall '-P 2n 2ab'
_space_group_name_H-M_alt 'P b c n'
_atom_sites_solution_hydrogens geom
_atom_sites_solution_primary dual
_audit_update_record
;
2023-02-09 deposited with the CCDC.	2023-09-27 downloaded from the CCDC.
;
_cell_angle_alpha 90
_cell_angle_beta 90
_cell_angle_gamma 90
_cell_formula_units_Z 8
_cell_length_a 25.7551(5)
_cell_length_b 19.7204(4)
_cell_length_c 22.7890(4)
_cell_measurement_reflns_used 9416
_cell_measurement_temperature 100.(2)
_cell_measurement_theta_max 24.8878
_cell_measurement_theta_min 2.3855
_cell_volume 11574.6(4)
_computing_cell_refinement 'SAINT V8.40B (Bruker AXS LLC, 2019)'
_computing_data_collection 'APEX4 (Ver 2021.4-0, Bruker AXS Inc., 2021)'
_computing_data_reduction 'SAINT V8.40B (Bruker AXS LLC, 2019)'
_computing_molecular_graphics 'shelXle (C.B. Huebschle, rev 1242)'
_computing_publication_material 'APEX4 (Ver 2021.4-0, Bruker AXS Inc., 2021)'
_computing_structure_refinement 'SHELXL-2018/3 (Sheldrick, 2018)'
_computing_structure_solution 'XT, VERSION 2018/2'
_diffrn_ambient_temperature 100.(2)
_diffrn_detector_area_resol_mean 7.3910
_diffrn_measured_fraction_theta_full 0.998
_diffrn_measured_fraction_theta_max 0.998
_diffrn_measurement_device 'four-circle diffractometer'
_diffrn_measurement_device_type 'Bruker D8 Quest'
_diffrn_measurement_method 'phi and omega scans'
_diffrn_radiation_monochromator 'Multilayer Mirror'
_diffrn_radiation_probe x-ray
_diffrn_radiation_type MoK\a
_diffrn_radiation_wavelength 0.71073
_diffrn_reflns_av_R_equivalents 0.0516
_diffrn_reflns_av_unetI/netI 0.0274
_diffrn_reflns_limit_h_max 30
_diffrn_reflns_limit_h_min -28
_diffrn_reflns_limit_k_max 23
_diffrn_reflns_limit_k_min -23
_diffrn_reflns_limit_l_max 27
_diffrn_reflns_limit_l_min -22
_diffrn_reflns_number 89115
_diffrn_reflns_theta_full 25.02
_diffrn_reflns_theta_max 25.02
_diffrn_reflns_theta_min 2.09
_diffrn_source 'Incoatec microfocus source'
_diffrn_source_current 1.4
_diffrn_source_type 'Incoatec I\mS 3.0'
_diffrn_source_voltage 50
_exptl_absorpt_coefficient_mu 2.384
_exptl_absorpt_correction_T_max 0.95
_exptl_absorpt_correction_T_min 0.12
_exptl_absorpt_correction_type multi-scan
_exptl_absorpt_process_details
;
Krause, L., Herbst-Irmer, R., Sheldrick, G. M., Stalke, D. (2015).
"Comparison of silver and molybdenum microfocus X-ray sources for
single-crystal structure determination"
J. Appl. Cryst. 48, 3-10.
doi:10.1107/S1600576714022985
;
_exptl_crystal_colour orange
_exptl_crystal_density_diffrn 1.383
_exptl_crystal_density_method 'not measured'
_exptl_crystal_description plate
_exptl_crystal_F_000 4832
_exptl_crystal_size_max 0.220
_exptl_crystal_size_mid 0.200
_exptl_crystal_size_min 0.020
_refine_diff_density_max 2.170
_refine_diff_density_min -2.132
_refine_ls_extinction_method none
_refine_ls_goodness_of_fit_ref 1.115
_refine_ls_hydrogen_treatment constr
_refine_ls_matrix_type full
_refine_ls_number_parameters 728
_refine_ls_number_reflns 10205
_refine_ls_number_restraints 331
_refine_ls_restrained_S_all 1.105
_refine_ls_R_factor_all 0.1087
_refine_ls_R_factor_gt 0.0851
_refine_ls_shift/su_max 0.001
_refine_ls_shift/su_mean 0.000
_refine_ls_structure_factor_coef Fsqd
_refine_ls_weighting_details 'w=1/[\s^2^(Fo^2^)+(0.1164P)^2^+66.0654P] where P=(Fo^2^+2Fc^2^)/3'
_refine_ls_weighting_scheme calc
_refine_ls_wR_factor_gt 0.2300
_refine_ls_wR_factor_ref 0.2591
_reflns_Friedel_coverage 0.000
_reflns_number_gt 7312
_reflns_number_total 10205
_reflns_threshold_expression 'I > 2\s(I)'
_cod_data_source_file d3cy00942d2.cif
_cod_data_source_block ey9m_sq
_cod_depositor_comments
;
The following automatic conversions were performed:

data item '_diffrn_radiation_probe' value 'X-ray' was changed to
'x-ray' in accordance with the
/home/data/users/saulius/crontab/automatic-downloads/rss-feeds/RSC/lib/dictionaries/cif_core.dic
dictionary named 'cif_core.dic' version 2.4.2 last updated on
2011-04-26.

data item '_exptl_absorpt_correction_type' value 'Multi-Scan' was
changed to 'multi-scan' in accordance with the
/home/data/users/saulius/crontab/automatic-downloads/rss-feeds/RSC/lib/dictionaries/cif_core.dic
dictionary named 'cif_core.dic' version 2.4.2 last updated on
2011-04-26.

Automatic conversion script
Id: cif_fix_values 8170 2020-07-09 18:12:32Z antanas 

 Adding full bibliography for 1570094--1570095.cif.
;
_cod_database_code 1570095

loop_
_space_group_symop_operation_xyz
'x, y, z'
'-x+1/2, -y+1/2, z+1/2'
'-x, y, -z+1/2'
'x+1/2, -y+1/2, -z'
'-x, -y, -z'
'x-1/2, y-1/2, -z-1/2'
'x, -y, z-1/2'
'-x-1/2, y-1/2, z'

loop_
_atom_site_type_symbol
_atom_site_label
_atom_site_fract_x
_atom_site_fract_y
_atom_site_fract_z
_atom_site_U_iso_or_equiv
_atom_site_adp_type
_atom_site_calc_flag
_atom_site_refinement_flags_adp
_atom_site_refinement_flags_occupancy
_atom_site_refinement_flags_posn
_atom_site_occupancy
_atom_site_disorder_assembly
_atom_site_disorder_group
Ir Ir1 0.73427(2) 0.56287(2) 0.32951(2) 0.0732(2) Uani d . . . 1.000000 . .
C C1 0.7765(5) 0.5771(6) 0.4031(5) 0.078(3) Uani d . . . 1.000000 . .
C C2 0.7630(5) 0.6168(6) 0.4513(5) 0.081(3) Uani d . . . 1.000000 . .
H H2 0.731749 0.642445 0.451298 0.098000 Uiso calc U . R 1.000000 . .
C C3 0.7957(6) 0.6179(7) 0.4990(5) 0.090(3) Uani d . . . 1.000000 . .
C C4 0.8416(6) 0.5822(8) 0.5015(6) 0.099(4) Uani d . . . 1.000000 . .
H H4 0.863455 0.584190 0.535023 0.119000 Uiso calc U . R 1.000000 . .
C C5 0.8543(5) 0.5442(7) 0.4540(6) 0.094(4) Uani d . . . 1.000000 . .
C C6 0.8239(5) 0.5406(7) 0.4040(5) 0.087(3) Uani d . . . 1.000000 . .
C C7 0.8352(5) 0.5004(7) 0.3522(6) 0.089(3) Uani d . . . 1.000000 . .
C C8 0.8785(6) 0.4614(9) 0.3388(8) 0.110(4) Uani d . . . 1.000000 . .
H H8 0.904814 0.456609 0.367786 0.132000 Uiso calc U . R 1.000000 . .
C C9 0.8850(7) 0.4304(8) 0.2873(8) 0.113(5) Uani d . . . 1.000000 . .
H H9 0.915686 0.405405 0.279152 0.136000 Uiso calc U . R 1.000000 . .
C C10 0.8457(6) 0.4357(7) 0.2461(7) 0.101(4) Uani d . . D 1.000000 . .
C C11 0.8034(5) 0.4725(6) 0.2583(5) 0.084(3) Uani d . . . 1.000000 . .
H H11 0.777291 0.477198 0.229178 0.101000 Uiso calc U . R 1.000000 . .
C C12 0.8535(13) 0.4031(16) 0.1870(11) 0.147(4) Uani d U P D 0.657(12) A 1
F F3 0.8065(7) 0.3872(12) 0.1651(8) 0.152(5) Uani d U P D 0.657(12) A 1
F F4 0.8756(8) 0.4415(9) 0.1487(8) 0.146(4) Uani d U P D 0.657(12) A 1
F F5 0.8764(8) 0.3442(9) 0.1903(8) 0.159(5) Uani d U P D 0.657(12) A 1
C C12A 0.8456(16) 0.4037(18) 0.1843(12) 0.148(5) Uani d U P D 0.343(12) A 2
F F3A 0.8214(14) 0.4425(16) 0.1435(14) 0.146(5) Uani d U P D 0.343(12) A 2
F F4A 0.8918(11) 0.394(2) 0.1636(15) 0.157(6) Uani d U P D 0.343(12) A 2
F F5A 0.8185(15) 0.3476(15) 0.1793(14) 0.151(6) Uani d U P D 0.343(12) A 2
C C13 0.7646(4) 0.6469(6) 0.2925(5) 0.074(3) Uani d . . . 1.000000 . .
C C14 0.8104(5) 0.6503(7) 0.2582(5) 0.085(3) Uani d . . . 1.000000 . .
H H14 0.830835 0.610918 0.251922 0.102000 Uiso calc U . R 1.000000 . .
C C15 0.8248(6) 0.7114(9) 0.2340(6) 0.100(4) Uani d . . . 1.000000 . .
C C16 0.7973(6) 0.7702(7) 0.2429(6) 0.096(4) Uani d . . . 1.000000 . .
H H16 0.808345 0.811884 0.226143 0.115000 Uiso calc U . R 1.000000 . .
C C17 0.7535(7) 0.7668(8) 0.2768(7) 0.103(4) Uani d . . . 1.000000 . .
C C18 0.7348(5) 0.7056(6) 0.3010(5) 0.077(3) Uani d . . . 1.000000 . .
C C19 0.6872(5) 0.6978(6) 0.3337(5) 0.080(3) Uani d . . . 1.000000 . .
C C20 0.6518(6) 0.7474(8) 0.3473(6) 0.100(4) Uani d . . . 1.000000 . .
H H20 0.658464 0.792914 0.336055 0.120000 Uiso calc U . R 1.000000 . .
C C21 0.6074(6) 0.7322(9) 0.3768(6) 0.107(4) Uani d . . . 1.000000 . .
H H21 0.582983 0.766902 0.385412 0.128000 Uiso calc U . R 1.000000 . .
C C22 0.5978(5) 0.6658(9) 0.3944(6) 0.099(4) Uani d . . . 1.000000 . .
C C23 0.6345(5) 0.6168(8) 0.3797(5) 0.089(3) Uani d . . . 1.000000 . .
H H23 0.628283 0.570989 0.390443 0.107000 Uiso calc U . R 1.000000 . .
C C24 0.5509(6) 0.6474(10) 0.4261(7) 0.111(5) Uani d . . . 1.000000 . .
C C25 0.6989(5) 0.4521(6) 0.4162(5) 0.082(3) Uani d . . . 1.000000 . .
H H25 0.719555 0.476151 0.443719 0.098000 Uiso calc U . R 1.000000 . .
C C26 0.6729(5) 0.3935(6) 0.4345(5) 0.082(3) Uani d . . . 1.000000 . .
H H26 0.677052 0.377538 0.473542 0.098000 Uiso calc U . R 1.000000 . .
C C27 0.6410(5) 0.3590(6) 0.3959(5) 0.080(3) Uani d . . . 1.000000 . .
C C28 0.6375(5) 0.3840(6) 0.3390(5) 0.079(3) Uani d . . . 1.000000 . .
H H28 0.616868 0.360993 0.310768 0.095000 Uiso calc U . R 1.000000 . .
C C29 0.6639(5) 0.4420(6) 0.3234(5) 0.075(3) Uani d . . . 1.000000 . .
C C30 0.6103(5) 0.2957(6) 0.4146(5) 0.085(3) Uani d . . . 1.000000 . .
C C31 0.6298(7) 0.2666(9) 0.4724(7) 0.126(6) Uani d . . . 1.000000 . .
H H31A 0.612976 0.222875 0.479809 0.189000 Uiso calc U . R 1.000000 . .
H H31B 0.621570 0.298042 0.504430 0.189000 Uiso calc U . R 1.000000 . .
H H31C 0.667505 0.260203 0.470311 0.189000 Uiso calc U . R 1.000000 . .
C C32 0.6181(7) 0.2388(7) 0.3707(6) 0.114(5) Uani d . . . 1.000000 . .
H H32A 0.655356 0.231101 0.364858 0.171000 Uiso calc U . R 1.000000 . .
H H32B 0.602090 0.251244 0.333175 0.171000 Uiso calc U . R 1.000000 . .
H H32C 0.601957 0.197194 0.385556 0.171000 Uiso calc U . R 1.000000 . .
C C33 0.5547(6) 0.3180(8) 0.4235(8) 0.121(5) Uani d . . . 1.000000 . .
H H33A 0.534223 0.279863 0.438608 0.181000 Uiso calc U . R 1.000000 . .
H H33B 0.540115 0.332919 0.385890 0.181000 Uiso calc U . R 1.000000 . .
H H33C 0.553573 0.355503 0.451603 0.181000 Uiso calc U . R 1.000000 . .
C C34 0.6621(4) 0.4724(6) 0.2634(5) 0.076(3) Uani d . . . 1.000000 . .
C C35 0.6359(4) 0.4436(6) 0.2167(5) 0.076(3) Uani d . . . 1.000000 . .
H H35 0.618824 0.401268 0.221838 0.091000 Uiso calc U . R 1.000000 . .
C C36 0.6342(4) 0.4760(6) 0.1614(4) 0.075(3) Uani d . . . 1.000000 . .
C C37 0.6577(4) 0.5392(7) 0.1576(5) 0.079(3) Uani d . . . 1.000000 . .
C C38 0.6862(5) 0.5624(6) 0.2053(5) 0.078(3) Uani d . . . 1.000000 . .
H H38 0.704679 0.603805 0.200997 0.093000 Uiso calc U . R 1.000000 . .
C C39 0.6071(5) 0.4387(6) 0.1096(5) 0.080(3) Uani d . . . 1.000000 . .
C C40 0.5853(5) 0.3690(6) 0.1278(5) 0.088(3) Uani d . . . 1.000000 . .
H H40A 0.567261 0.348433 0.094347 0.131000 Uiso calc U . R 1.000000 . .
H H40B 0.560968 0.374724 0.160402 0.131000 Uiso calc U . R 1.000000 . .
H H40C 0.613937 0.339422 0.140041 0.131000 Uiso calc U . R 1.000000 . .
C C41 0.5607(5) 0.4794(7) 0.0859(5) 0.093(4) Uani d . . . 1.000000 . .
H H41A 0.544476 0.454457 0.053533 0.139000 Uiso calc U . R 1.000000 . .
H H41B 0.572804 0.523592 0.071626 0.139000 Uiso calc U . R 1.000000 . .
H H41C 0.535273 0.486229 0.117309 0.139000 Uiso calc U . R 1.000000 . .
C C42 0.6499(5) 0.4241(8) 0.0630(5) 0.093(4) Uani d . . . 1.000000 . .
H H42A 0.676056 0.393681 0.079722 0.140000 Uiso calc U . R 1.000000 . .
H H42B 0.666412 0.466827 0.051330 0.140000 Uiso calc U . R 1.000000 . .
H H42C 0.634112 0.402716 0.028505 0.140000 Uiso calc U . R 1.000000 . .
C C43 0.6507(5) 0.5874(7) 0.1071(5) 0.085(3) Uani d . . . 1.000000 . .
H H43 0.644700 0.562168 0.069609 0.102000 Uiso calc U . R 1.000000 . .
C C44 0.6049(5) 0.6386(7) 0.1195(6) 0.099(4) Uani d . . . 1.000000 . .
H H44A 0.588513 0.653785 0.082470 0.119000 Uiso calc U . R 1.000000 . .
H H44B 0.578060 0.617626 0.144778 0.119000 Uiso calc U . R 1.000000 . .
C C45 0.6311(6) 0.6978(8) 0.1509(7) 0.112(4) Uani d . . . 1.000000 . .
H H45A 0.634129 0.688435 0.193403 0.134000 Uiso calc U . R 1.000000 . .
H H45B 0.610911 0.739990 0.145394 0.134000 Uiso calc U . R 1.000000 . .
C C46 0.6856(6) 0.7048(7) 0.1228(6) 0.099(4) Uani d . . . 1.000000 . .
H H46A 0.685450 0.738001 0.090302 0.119000 Uiso calc U . R 1.000000 . .
H H46B 0.711890 0.718305 0.152251 0.119000 Uiso calc U . R 1.000000 . .
C C47 0.7379(5) 0.6151(6) 0.0719(5) 0.075(3) Uani d . . . 1.000000 . .
C C48 0.8230(6) 0.6546(7) 0.0395(6) 0.098(4) Uani d . . . 1.000000 . .
C C49 0.8550(6) 0.6006(8) 0.0716(7) 0.112(4) Uani d . . . 1.000000 . .
H H49A 0.834893 0.558601 0.074409 0.168000 Uiso calc U . R 1.000000 . .
H H49B 0.863563 0.616792 0.111095 0.168000 Uiso calc U . R 1.000000 . .
H H49C 0.887165 0.591992 0.049781 0.168000 Uiso calc U . R 1.000000 . .
C C50 0.8152(6) 0.6371(7) -0.0244(6) 0.101(4) Uani d . . . 1.000000 . .
H H50A 0.801938 0.590677 -0.027683 0.151000 Uiso calc U . R 1.000000 . .
H H50B 0.848401 0.640625 -0.045173 0.151000 Uiso calc U . R 1.000000 . .
H H50C 0.790161 0.668652 -0.041869 0.151000 Uiso calc U . R 1.000000 . .
C C51 0.8481(6) 0.7252(7) 0.0460(7) 0.111(4) Uani d . . . 1.000000 . .
H H51A 0.883151 0.724383 0.029313 0.167000 Uiso calc U . R 1.000000 . .
H H51B 0.850048 0.737234 0.087692 0.167000 Uiso calc U . R 1.000000 . .
H H51C 0.827049 0.758949 0.025221 0.167000 Uiso calc U . R 1.000000 . .
F F1 0.7820(4) 0.6548(4) 0.5459(3) 0.112(2) Uani d . . . 1.000000 . .
F F2 0.8989(3) 0.5076(5) 0.4572(4) 0.119(3) Uani d . . . 1.000000 . .
F F6 0.8684(3) 0.7140(4) 0.2011(3) 0.112(2) Uani d . . . 1.000000 . .
F F7 0.7279(3) 0.8248(4) 0.2864(4) 0.116(3) Uani d . . . 1.000000 . .
F F8 0.5479(3) 0.6751(5) 0.4789(4) 0.126(3) Uani d . . . 1.000000 . .
F F9 0.5455(4) 0.5802(7) 0.4367(5) 0.146(4) Uani d . . . 1.000000 . .
F F10 0.5080(4) 0.6651(8) 0.3982(4) 0.188(6) Uani d . . . 1.000000 . .
N N1 0.7969(4) 0.5027(5) 0.3099(4) 0.083(3) Uani d . . . 1.000000 . .
N N2 0.6782(4) 0.6321(5) 0.3511(4) 0.083(3) Uani d . . . 1.000000 . .
N N3 0.6958(4) 0.4748(5) 0.3621(4) 0.081(2) Uani d . . . 1.000000 . .
N N4 0.6893(4) 0.5302(5) 0.2573(4) 0.079(2) Uani d . . . 1.000000 . .
N N5 0.6949(4) 0.6352(5) 0.1012(4) 0.082(2) Uani d . . . 1.000000 . .
O O1 0.7721(3) 0.6658(4) 0.0685(4) 0.091(2) Uani d . . . 1.000000 . .
O O2 0.7432(4) 0.5581(5) 0.0519(4) 0.088(2) Uani d . . . 1.000000 . .
O O3 0.535625 0.367126 0.269691 0.175(8) Uani d U P D 0.500000 B -1
O O4 0.464362 0.367126 0.230309 0.175(8) Uani d U P D 0.500000 B -1
C C52 0.500000 0.331349 0.250000 0.153(6) Uani d U P DS 0.500000 B -1
C C53 0.500000 0.260762 0.250000 0.165(8) Uani d U P DS 0.500000 B -1
H H53A 0.467773 0.244197 0.232187 0.248000 Uiso calc U P R 0.500000 B -1
H H53B 0.529763 0.244197 0.227364 0.248000 Uiso calc U P R 0.500000 B -1
H H53C 0.502464 0.244197 0.290448 0.248000 Uiso calc U P R 0.500000 B -1
O O6 0.5564(10) 0.5926(11) 0.2721(10) 0.153(7) Uani d U P D 0.500000 C -1
O O7 0.5525(10) 0.4982(12) 0.3099(11) 0.160(8) Uani d U P D 0.500000 C -1
C C54 0.5321(13) 0.5382(13) 0.2747(17) 0.156(8) Uani d U P D 0.500000 C -1
C C55 0.4939(16) 0.5172(16) 0.2351(19) 0.155(9) Uani d U P D 0.500000 C -1
H H55A 0.482721 0.555940 0.211300 0.233000 Uiso calc U P R 0.500000 C -1
H H55B 0.508033 0.481858 0.209456 0.233000 Uiso calc U P R 0.500000 C -1
H H55C 0.464086 0.499120 0.256800 0.233000 Uiso calc U P R 0.500000 C -1

loop_
_atom_site_aniso_label
_atom_site_aniso_U_11
_atom_site_aniso_U_22
_atom_site_aniso_U_33
_atom_site_aniso_U_12
_atom_site_aniso_U_13
_atom_site_aniso_U_23
Ir1 0.0880(4) 0.0738(3) 0.0576(3) -0.0061(2) -0.00200(19) 0.00147(18)
C1 0.102(8) 0.084(7) 0.047(5) -0.020(6) -0.015(5) 0.001(5)
C2 0.106(9) 0.074(7) 0.064(6) -0.006(6) -0.005(6) 0.001(5)
C3 0.111(10) 0.091(8) 0.069(7) -0.025(8) -0.008(7) 0.008(6)
C4 0.116(11) 0.106(10) 0.076(8) -0.030(8) -0.032(7) 0.011(7)
C5 0.094(9) 0.095(9) 0.092(9) -0.017(7) -0.020(7) 0.016(7)
C6 0.094(8) 0.089(8) 0.077(7) -0.010(7) -0.008(6) 0.013(6)
C7 0.082(7) 0.101(9) 0.083(7) -0.012(7) -0.005(6) 0.003(7)
C8 0.093(9) 0.118(11) 0.120(12) 0.009(9) -0.002(8) 0.006(10)
C9 0.109(11) 0.120(12) 0.110(12) 0.010(9) 0.013(10) -0.010(9)
C10 0.114(11) 0.094(9) 0.095(10) -0.003(8) 0.027(9) -0.013(7)
C11 0.096(8) 0.081(7) 0.076(7) -0.008(6) 0.009(6) -0.005(6)
C12 0.160(7) 0.144(7) 0.135(7) 0.009(6) 0.014(6) -0.014(6)
F3 0.171(8) 0.164(9) 0.121(8) 0.006(8) 0.006(7) -0.033(8)
F4 0.179(9) 0.140(8) 0.118(7) 0.008(7) 0.032(7) -0.014(7)
F5 0.187(9) 0.142(8) 0.149(8) 0.027(8) 0.013(8) -0.026(7)
C12A 0.162(7) 0.146(7) 0.136(7) 0.008(6) 0.013(6) -0.014(6)
F3A 0.175(10) 0.142(9) 0.121(9) 0.014(9) 0.013(9) -0.020(8)
F4A 0.170(9) 0.159(10) 0.141(10) 0.013(8) 0.027(9) -0.017(9)
F5A 0.176(10) 0.145(9) 0.130(9) 0.006(9) 0.011(9) -0.017(9)
C13 0.092(8) 0.071(7) 0.058(6) -0.008(6) -0.013(5) 0.018(5)
C14 0.099(8) 0.092(8) 0.065(6) -0.011(7) 0.001(6) 0.002(6)
C15 0.102(9) 0.122(12) 0.075(8) -0.027(9) 0.003(7) -0.013(8)
C16 0.123(11) 0.087(9) 0.077(8) -0.027(8) -0.013(8) 0.010(7)
C17 0.119(10) 0.100(11) 0.089(9) -0.002(9) -0.021(8) 0.000(8)
C18 0.094(8) 0.071(7) 0.065(6) -0.010(6) -0.013(5) 0.006(5)
C19 0.095(8) 0.076(7) 0.070(7) 0.005(6) -0.009(6) 0.001(6)
C20 0.109(10) 0.094(9) 0.096(9) 0.008(8) -0.005(8) -0.008(7)
C21 0.108(11) 0.117(12) 0.095(9) 0.014(9) -0.018(8) -0.021(9)
C22 0.073(7) 0.136(13) 0.086(8) -0.001(8) -0.010(6) -0.020(8)
C23 0.086(8) 0.112(10) 0.069(7) -0.015(7) -0.011(6) 0.000(7)
C24 0.081(9) 0.150(15) 0.102(11) 0.000(9) -0.016(8) -0.015(10)
C25 0.097(8) 0.087(8) 0.061(6) -0.013(6) -0.007(6) 0.003(5)
C26 0.100(8) 0.080(7) 0.066(6) 0.003(6) -0.004(6) 0.003(5)
C27 0.097(8) 0.083(7) 0.060(6) -0.002(6) 0.019(6) -0.001(5)
C28 0.094(8) 0.072(7) 0.070(6) -0.007(6) 0.006(5) -0.013(5)
C29 0.083(7) 0.076(7) 0.066(6) -0.004(5) 0.008(5) -0.005(5)
C30 0.102(8) 0.082(7) 0.070(7) -0.005(6) 0.011(6) -0.004(6)
C31 0.153(14) 0.117(12) 0.108(11) -0.028(11) -0.021(10) 0.034(9)
C32 0.146(13) 0.095(10) 0.100(10) -0.026(9) 0.030(9) -0.010(8)
C33 0.103(10) 0.101(10) 0.157(15) -0.010(9) 0.024(10) 0.021(10)
C34 0.080(7) 0.088(8) 0.061(6) -0.005(6) 0.000(5) -0.004(5)
C35 0.079(7) 0.085(8) 0.064(6) 0.001(5) 0.000(5) 0.000(5)
C36 0.076(6) 0.093(8) 0.057(6) -0.001(6) -0.001(5) -0.004(5)
C37 0.076(7) 0.097(8) 0.063(6) 0.002(6) 0.002(5) 0.000(6)
C38 0.092(8) 0.078(7) 0.063(6) -0.001(6) 0.003(6) 0.000(5)
C39 0.078(7) 0.106(9) 0.057(6) -0.001(6) -0.008(5) 0.000(5)
C40 0.102(8) 0.095(8) 0.066(6) -0.026(7) -0.005(6) -0.003(6)
C41 0.086(8) 0.113(10) 0.079(7) 0.003(7) -0.008(6) 0.003(7)
C42 0.087(8) 0.134(11) 0.059(6) -0.011(7) 0.003(6) -0.010(6)
C43 0.083(7) 0.100(8) 0.072(7) -0.005(7) -0.009(6) 0.006(6)
C44 0.102(9) 0.110(10) 0.086(8) 0.002(8) -0.003(7) 0.008(7)
C45 0.119(11) 0.117(12) 0.100(10) 0.021(9) 0.008(8) -0.002(9)
C46 0.129(11) 0.096(9) 0.071(7) 0.011(8) -0.006(7) 0.008(7)
C47 0.106(9) 0.064(7) 0.056(6) -0.002(6) -0.007(6) -0.003(5)
C48 0.108(10) 0.097(9) 0.090(8) -0.011(8) 0.004(7) 0.003(7)
C49 0.113(10) 0.117(12) 0.107(10) -0.011(9) 0.003(8) -0.012(9)
C50 0.118(10) 0.101(9) 0.083(8) -0.012(8) 0.011(7) -0.003(7)
C51 0.120(11) 0.100(10) 0.113(11) -0.020(9) 0.026(9) -0.004(8)
F1 0.153(7) 0.112(6) 0.070(4) -0.012(5) -0.016(4) -0.010(4)
F2 0.106(5) 0.139(7) 0.113(6) 0.003(5) -0.024(5) 0.016(5)
F6 0.126(6) 0.118(6) 0.091(5) -0.031(5) 0.011(5) 0.013(4)
F7 0.145(7) 0.077(5) 0.124(7) 0.007(5) -0.006(5) 0.011(4)
F8 0.117(6) 0.175(8) 0.085(5) 0.011(6) 0.009(4) -0.013(5)
F9 0.118(7) 0.193(11) 0.128(8) -0.043(7) 0.033(6) -0.037(7)
F10 0.090(6) 0.357(19) 0.117(7) 0.002(8) -0.015(5) 0.024(9)
N1 0.110(7) 0.063(5) 0.078(6) -0.005(5) 0.010(5) -0.002(4)
N2 0.088(6) 0.100(7) 0.062(5) -0.001(5) -0.009(5) 0.001(5)
N3 0.098(6) 0.090(7) 0.055(5) -0.016(5) 0.001(4) -0.002(4)
N4 0.098(7) 0.083(6) 0.057(5) -0.008(5) -0.004(4) 0.001(4)
N5 0.093(6) 0.085(6) 0.067(5) -0.004(5) 0.000(5) 0.001(5)
O1 0.108(6) 0.079(5) 0.086(6) -0.008(5) 0.004(4) -0.005(4)
O2 0.096(6) 0.098(7) 0.070(5) 0.004(4) 0.003(4) 0.004(4)
O3 0.186(12) 0.193(14) 0.146(14) -0.042(12) 0.020(11) -0.002(13)
O4 0.183(12) 0.193(14) 0.147(14) 0.043(12) 0.023(11) 0.002(13)
C52 0.153(9) 0.164(9) 0.143(9) 0.000(9) 0.009(8) 0.000(9)
C53 0.154(13) 0.180(11) 0.161(14) 0.000(13) -0.004(12) 0.000(15)
O6 0.170(13) 0.156(12) 0.133(12) 0.001(11) -0.004(11) -0.027(10)
O7 0.158(13) 0.176(13) 0.148(12) 0.019(12) 0.017(10) -0.002(11)
C54 0.157(11) 0.162(11) 0.150(10) 0.003(8) 0.006(8) -0.005(8)
C55 0.147(14) 0.172(15) 0.148(16) -0.005(13) 0.015(11) -0.012(13)

loop_
_atom_type_symbol
_atom_type_description
_atom_type_scat_dispersion_real
_atom_type_scat_dispersion_imag
_atom_type_scat_source
C C 0.0033 0.0016 'International Tables Vol C Tables 4.2.6.8 and 6.1.1.4'
H H 0.0000 0.0000 'International Tables Vol C Tables 4.2.6.8 and 6.1.1.4'
F F 0.0171 0.0103 'International Tables Vol C Tables 4.2.6.8 and 6.1.1.4'
Ir Ir -1.4442 7.9887 'International Tables Vol C Tables 4.2.6.8 and 6.1.1.4'
N N 0.0061 0.0033 'International Tables Vol C Tables 4.2.6.8 and 6.1.1.4'
O O 0.0106 0.0060 'International Tables Vol C Tables 4.2.6.8 and 6.1.1.4'

loop_
_geom_angle_atom_site_label_1
_geom_angle_atom_site_label_2
_geom_angle_atom_site_label_3
_geom_angle_site_symmetry_1
_geom_angle_site_symmetry_3
_geom_angle
_geom_angle_publ_flag
C13 Ir1 C1 . . 91.4(4) ?
C13 Ir1 N2 . . 80.0(5) ?
C1 Ir1 N2 . . 95.0(5) ?
C13 Ir1 N1 . . 94.5(4) ?
C1 Ir1 N1 . . 80.7(5) ?
N2 Ir1 N1 . . 173.0(4) ?
C13 Ir1 N4 . . 97.9(4) ?
C1 Ir1 N4 . . 170.0(4) ?
N2 Ir1 N4 . . 90.3(4) ?
N1 Ir1 N4 . . 94.9(4) ?
C13 Ir1 N3 . . 174.0(4) ?
C1 Ir1 N3 . . 94.3(4) ?
N2 Ir1 N3 . . 97.6(4) ?
N1 Ir1 N3 . . 88.3(4) ?
N4 Ir1 N3 . . 76.6(3) ?
C2 C1 C6 . . 119.3(10) ?
C2 C1 Ir1 . . 126.7(10) ?
C6 C1 Ir1 . . 113.9(9) ?
C3 C2 C1 . . 118.5(12) ?
F1 C3 C2 . . 118.5(13) ?
F1 C3 C4 . . 118.1(12) ?
C2 C3 C4 . . 123.5(13) ?
C5 C4 C3 . . 117.2(12) ?
C4 C5 F2 . . 117.1(12) ?
C4 C5 C6 . . 123.2(14) ?
F2 C5 C6 . . 119.7(14) ?
C5 C6 C1 . . 118.3(13) ?
C5 C6 C7 . . 125.8(13) ?
C1 C6 C7 . . 115.9(11) ?
N1 C7 C8 . . 116.1(13) ?
N1 C7 C6 . . 114.0(11) ?
C8 C7 C6 . . 129.8(13) ?
C9 C8 C7 . . 123.1(15) ?
C8 C9 C10 . . 118.1(15) ?
C11 C10 C9 . . 119.6(14) ?
C11 C10 C12 . . 121.8(19) ?
C9 C10 C12 . . 118.4(18) ?
C11 C10 C12A . . 114.(2) ?
C9 C10 C12A . . 126.(2) ?
N1 C11 C10 . . 122.0(13) ?
F4 C12 F5 . . 111.(2) ?
F4 C12 F3 . . 106.(3) ?
F5 C12 F3 . . 103.(3) ?
F4 C12 C10 . . 114.(2) ?
F5 C12 C10 . . 113.(2) ?
F3 C12 C10 . . 108.(2) ?
F4A C12A F5A . . 109.(3) ?
F4A C12A F3A . . 105.(3) ?
F5A C12A F3A . . 100.(3) ?
F4A C12A C10 . . 113.(3) ?
F5A C12A C10 . . 115.(3) ?
F3A C12A C10 . . 113.(3) ?
C18 C13 C14 . . 119.5(10) ?
C18 C13 Ir1 . . 114.1(8) ?
C14 C13 Ir1 . . 126.4(9) ?
C15 C14 C13 . . 119.3(13) ?
F6 C15 C16 . . 118.5(14) ?
F6 C15 C14 . . 118.8(14) ?
C16 C15 C14 . . 122.6(13) ?
C17 C16 C15 . . 117.8(13) ?
F7 C17 C16 . . 117.1(14) ?
F7 C17 C18 . . 120.0(14) ?
C16 C17 C18 . . 122.9(15) ?
C13 C18 C17 . . 117.7(12) ?
C13 C18 C19 . . 116.7(10) ?
C17 C18 C19 . . 125.5(13) ?
C20 C19 N2 . . 119.6(12) ?
C20 C19 C18 . . 127.4(12) ?
N2 C19 C18 . . 113.0(10) ?
C21 C20 C19 . . 121.0(15) ?
C20 C21 C22 . . 119.9(15) ?
C21 C22 C23 . . 117.6(13) ?
C21 C22 C24 . . 121.7(16) ?
C23 C22 C24 . . 120.7(16) ?
N2 C23 C22 . . 122.3(14) ?
F10 C24 F8 . . 106.2(14) ?
F10 C24 F9 . . 104.9(15) ?
F8 C24 F9 . . 103.7(14) ?
F10 C24 C22 . . 113.0(15) ?
F8 C24 C22 . . 113.5(13) ?
F9 C24 C22 . . 114.7(15) ?
N3 C25 C26 . . 122.2(11) ?
C27 C26 C25 . . 120.1(10) ?
C26 C27 C28 . . 117.2(11) ?
C26 C27 C30 . . 122.0(10) ?
C28 C27 C30 . . 120.9(11) ?
C29 C28 C27 . . 120.2(11) ?
N3 C29 C28 . . 121.6(10) ?
N3 C29 C34 . . 114.8(10) ?
C28 C29 C34 . . 123.6(10) ?
C33 C30 C32 . . 115.4(13) ?
C33 C30 C31 . . 107.9(12) ?
C32 C30 C31 . . 104.4(12) ?
C33 C30 C27 . . 106.8(11) ?
C32 C30 C27 . . 110.4(10) ?
C31 C30 C27 . . 112.0(11) ?
N4 C34 C35 . . 121.5(10) ?
N4 C34 C29 . . 114.7(9) ?
C35 C34 C29 . . 123.8(11) ?
C34 C35 C36 . . 121.0(11) ?
C37 C36 C35 . . 116.7(10) ?
C37 C36 C39 . . 124.9(10) ?
C35 C36 C39 . . 118.4(11) ?
C36 C37 C38 . . 118.4(11) ?
C36 C37 C43 . . 124.3(10) ?
C38 C37 C43 . . 117.1(11) ?
N4 C38 C37 . . 124.4(11) ?
C41 C39 C40 . . 106.1(10) ?
C41 C39 C36 . . 111.6(10) ?
C40 C39 C36 . . 112.4(9) ?
C41 C39 C42 . . 113.9(10) ?
C40 C39 C42 . . 106.0(10) ?
C36 C39 C42 . . 106.8(9) ?
N5 C43 C37 . . 112.2(9) ?
N5 C43 C44 . . 100.5(10) ?
C37 C43 C44 . . 111.0(10) ?
C45 C44 C43 . . 104.0(11) ?
C44 C45 C46 . . 106.1(12) ?
N5 C46 C45 . . 101.7(11) ?
O2 C47 O1 . . 126.5(12) ?
O2 C47 N5 . . 123.2(11) ?
O1 C47 N5 . . 110.4(10) ?
O1 C48 C50 . . 110.3(11) ?
O1 C48 C49 . . 111.4(11) ?
C50 C48 C49 . . 111.9(12) ?
O1 C48 C51 . . 101.1(11) ?
C50 C48 C51 . . 110.8(12) ?
C49 C48 C51 . . 110.8(12) ?
C11 N1 C7 . . 120.8(12) ?
C11 N1 Ir1 . . 123.5(9) ?
C7 N1 Ir1 . . 115.4(8) ?
C23 N2 C19 . . 119.6(11) ?
C23 N2 Ir1 . . 124.2(10) ?
C19 N2 Ir1 . . 116.2(8) ?
C25 N3 C29 . . 118.7(10) ?
C25 N3 Ir1 . . 125.2(8) ?
C29 N3 Ir1 . . 116.1(7) ?
C38 N4 C34 . . 117.3(10) ?
C38 N4 Ir1 . . 125.1(8) ?
C34 N4 Ir1 . . 117.6(7) ?
C47 N5 C46 . . 124.7(11) ?
C47 N5 C43 . . 119.1(10) ?
C46 N5 C43 . . 115.8(10) ?
C47 O1 C48 . . 119.7(10) ?
O3 C52 O4 . . 110.736(2) ?
O3 C52 C53 . . 124.6360(10) ?
O4 C52 C53 . . 124.6280(10) ?
O7 C54 O6 . . 111.3(15) ?
O7 C54 C55 . . 121.9(16) ?
O6 C54 C55 . . 125.4(16) ?

loop_
_geom_bond_atom_site_label_1
_geom_bond_atom_site_label_2
_geom_bond_site_symmetry_2
_geom_bond_distance
_geom_bond_publ_flag
Ir1 C13 . 2.017(11) ?
Ir1 C1 . 2.020(10) ?
Ir1 N2 . 2.046(10) ?
Ir1 N1 . 2.052(10) ?
Ir1 N4 . 2.112(9) ?
Ir1 N3 . 2.134(9) ?
C1 C2 . 1.393(16) ?
C1 C6 . 1.417(18) ?
C2 C3 . 1.376(17) ?
C3 F1 . 1.341(15) ?
C3 C4 . 1.38(2) ?
C4 C5 . 1.36(2) ?
C5 F2 . 1.357(16) ?
C5 C6 . 1.384(17) ?
C6 C7 . 1.453(18) ?
C7 N1 . 1.380(16) ?
C7 C8 . 1.39(2) ?
C8 C9 . 1.33(2) ?
C9 C10 . 1.39(2) ?
C10 C11 . 1.337(18) ?
C10 C12 . 1.51(3) ?
C10 C12A . 1.54(3) ?
C11 N1 . 1.329(14) ?
C12 F4 . 1.29(3) ?
C12 F5 . 1.30(3) ?
C12 F3 . 1.35(3) ?
C12A F4A . 1.29(3) ?
C12A F5A . 1.31(3) ?
C12A F3A . 1.36(3) ?
C13 C18 . 1.402(17) ?
C13 C14 . 1.416(16) ?
C14 C15 . 1.375(18) ?
C15 F6 . 1.350(15) ?
C15 C16 . 1.38(2) ?
C16 C17 . 1.37(2) ?
C17 F7 . 1.339(18) ?
C17 C18 . 1.412(19) ?
C18 C19 . 1.443(17) ?
C19 C20 . 1.371(18) ?
C19 N2 . 1.376(15) ?
C20 C21 . 1.36(2) ?
C21 C22 . 1.39(2) ?
C22 C23 . 1.392(19) ?
C22 C24 . 1.45(2) ?
C23 N2 . 1.335(15) ?
C24 F10 . 1.322(17) ?
C24 F8 . 1.322(17) ?
C24 F9 . 1.35(2) ?
C25 N3 . 1.313(14) ?
C25 C26 . 1.399(16) ?
C26 C27 . 1.382(16) ?
C27 C28 . 1.391(15) ?
C27 C30 . 1.538(16) ?
C28 C29 . 1.377(16) ?
C29 N3 . 1.367(14) ?
C29 C34 . 1.494(15) ?
C30 C33 . 1.511(19) ?
C30 C32 . 1.519(17) ?
C30 C31 . 1.523(18) ?
C34 N4 . 1.347(14) ?
C34 C35 . 1.382(15) ?
C35 C36 . 1.414(15) ?
C36 C37 . 1.388(17) ?
C36 C39 . 1.557(15) ?
C37 C38 . 1.390(16) ?
C37 C43 . 1.504(16) ?
C38 N4 . 1.347(14) ?
C39 C41 . 1.539(16) ?
C39 C40 . 1.542(16) ?
C39 C42 . 1.558(17) ?
C43 N5 . 1.484(15) ?
C43 C44 . 1.579(18) ?
C44 C45 . 1.53(2) ?
C45 C46 . 1.55(2) ?
C46 N5 . 1.477(16) ?
C47 O2 . 1.219(13) ?
C47 O1 . 1.336(14) ?
C47 N5 . 1.354(15) ?
C48 O1 . 1.485(16) ?
C48 C50 . 1.510(18) ?
C48 C49 . 1.53(2) ?
C48 C51 . 1.543(19) ?
O3 C52 . 1.241359(15) ?
O4 C52 . 1.241619(15) ?
C52 C53 . 1.39201(2) ?
O6 C54 . 1.244(10) ?
O7 C54 . 1.242(10) ?
C54 C55 . 1.397(10) ?
